data_1515648
loop_
_publ_author_name
'Kummer, David A.'
'Li, Derun'
'Dion, Amelie'
'Myers, Andrew G.'

_publ_section_title
;
 A practical, convergent route to the key precursor to the tetracycline
 antibiotics.
;
_journal_issue 9
_journal_name_full 'Chemical science (Royal Society of Chemistry : 2010)'
_journal_page_first 1710
_journal_page_last 1718
_journal_paper_doi 10.1039/C1SC00303H
_journal_volume 2
_journal_year 2011
_chemical_absolute_configuration ad
_chemical_formula_sum 'C20 H20 N2 O4'
_chemical_formula_weight 352.38
_chemical_name_systematic
;
?
;
_space_group_IT_number 19
_symmetry_cell_setting orthorhombic
_symmetry_space_group_name_Hall 'P 2ac 2ab'
_symmetry_space_group_name_H-M 'P 21 21 21'
_atom_sites_solution_hydrogens geom
_atom_sites_solution_primary direct
_atom_sites_solution_secondary difmap
_audit_creation_method SHELXL-97
_cell_angle_alpha 90.00
_cell_angle_beta 90.00
_cell_angle_gamma 90.00
_cell_formula_units_Z 4
_cell_length_a 6.4713(2)
_cell_length_b 12.2439(3)
_cell_length_c 21.5133(6)
_cell_measurement_reflns_used 39693
_cell_measurement_temperature 100(2)
_cell_measurement_theta_max 66.0
_cell_measurement_theta_min 3.11
_cell_volume 1704.58(8)
_computing_cell_refinement 'SAINT 7.46A (Bruker-AXS, 2009)'
_computing_data_collection 'APEX2 v2009.3.0 (Bruker-AXS, 2009)'
_computing_data_reduction 'SAINT 7.46A (Bruker-AXS, 2009)'
_computing_molecular_graphics 'Bruker SHELXTL'
_computing_publication_material 'Bruker SHELXTL'
_computing_structure_refinement 'SHELXL-97 (Sheldrick, 2008)'
_computing_structure_solution 'SHELXS-97 (Sheldrick, 2008)'
_diffrn_ambient_temperature 100(2)
_diffrn_measured_fraction_theta_full 0.967
_diffrn_measured_fraction_theta_max 0.967
_diffrn_measurement_device_type 'CCD area detector'
_diffrn_measurement_method 'phi and omega scans'
_diffrn_radiation_monochromator graphite
_diffrn_radiation_source 'fine-focus sealed tube'
_diffrn_radiation_type CuK\a
_diffrn_radiation_wavelength 1.54178
_diffrn_reflns_av_R_equivalents 0.0401
_diffrn_reflns_av_sigmaI/netI 0.0129
_diffrn_reflns_limit_h_max 7
_diffrn_reflns_limit_h_min -7
_diffrn_reflns_limit_k_max 11
_diffrn_reflns_limit_k_min -13
_diffrn_reflns_limit_l_max 25
_diffrn_reflns_limit_l_min -24
_diffrn_reflns_number 42649
_diffrn_reflns_theta_full 66.46
_diffrn_reflns_theta_max 66.46
_diffrn_reflns_theta_min 4.11
_exptl_absorpt_coefficient_mu 0.792
_exptl_absorpt_correction_T_max 0.8706
_exptl_absorpt_correction_T_min 0.8088
_exptl_absorpt_correction_type multi-scan
_exptl_absorpt_process_details sadabs
_exptl_crystal_colour 'pale yellow'
_exptl_crystal_density_diffrn 1.373
_exptl_crystal_density_method 'not measured'
_exptl_crystal_description plate
_exptl_crystal_F_000 744
_exptl_crystal_size_max 0.28
_exptl_crystal_size_mid 0.22
_exptl_crystal_size_min 0.18
_refine_diff_density_max 0.151
_refine_diff_density_min -0.161
_refine_diff_density_rms 0.032
_refine_ls_abs_structure_details 'Flack H D (1983), Acta Cryst. A39, 876-881'
_refine_ls_abs_structure_Flack 0.05(15)
_refine_ls_extinction_coef 0.0045(3)
_refine_ls_extinction_expression Fc^*^=kFc[1+0.001xFc^2^\l^3^/sin(2\q)]^-1/4^
_refine_ls_extinction_method SHELXL
_refine_ls_goodness_of_fit_ref 1.084
_refine_ls_hydrogen_treatment mixed
_refine_ls_matrix_type full
_refine_ls_number_parameters 242
_refine_ls_number_reflns 2922
_refine_ls_number_restraints 0
_refine_ls_restrained_S_all 1.084
_refine_ls_R_factor_all 0.0257
_refine_ls_R_factor_gt 0.0256
_refine_ls_shift/su_max 0.001
_refine_ls_shift/su_mean 0.000
_refine_ls_structure_factor_coef Fsqd
_refine_ls_weighting_details 'calc w=1/[\s^2^(Fo^2^)+(0.0431P)^2^+0.2931P] where P=(Fo^2^+2Fc^2^)/3'
_refine_ls_weighting_scheme calc
_refine_ls_wR_factor_gt 0.0695
_refine_ls_wR_factor_ref 0.0696
_reflns_number_gt 2902
_reflns_number_total 2922
_reflns_threshold_expression >2sigma(I)
_cod_data_source_file c1sc00303h.txt
_cod_data_source_block RDP
_cod_depositor_comments
;
The following automatic conversions were performed:

'_symmetry_cell_setting' value 'Orthorhombic' changed to
'orthorhombic' according to
/usr/data/users/saulius/automatic-downloads/retrospective/RSC/lib/dictionaries/cif_core.dic
dictionary named 'cif_core.dic' version 2.4.2 from 2011-04-26.

Automatic conversion script
Id: cif_fix_values 2281 2013-09-26 08:29:07Z andrius 
;
_cod_original_sg_symbol_H-M P212121
_cod_database_code 1515648

loop_
_space_group_symop_id
_space_group_symop_operation_xyz
1 'x, y, z'
2 '-x+1/2, -y, z+1/2'
3 'x+1/2, -y+1/2, -z'
4 '-x, y+1/2, -z+1/2'

loop_
_atom_site_label
_atom_site_type_symbol
_atom_site_fract_x
_atom_site_fract_y
_atom_site_fract_z
_atom_site_U_iso_or_equiv
_atom_site_adp_type
_atom_site_occupancy
_atom_site_symmetry_multiplicity
_atom_site_calc_flag
_atom_site_refinement_flags
O1 O 0.99494(14) 0.32504(7) 0.60692(4) 0.0211(2) Uani 1 1 d .
O2 O 0.20520(16) 0.53881(8) 0.72637(5) 0.0272(2) Uani 1 1 d .
O3 O 0.50908(15) 0.58251(7) 0.65744(4) 0.0248(2) Uani 1 1 d .
O4 O 0.94872(14) 0.60730(7) 0.59690(4) 0.0218(2) Uani 1 1 d .
N1 N 1.06935(18) 0.42972(9) 0.58583(5) 0.0216(2) Uani 1 1 d .
N2 N 0.59441(16) 0.18646(9) 0.60712(5) 0.0192(2) Uani 1 1 d .
C1 C 0.8174(2) 0.34066(11) 0.63779(5) 0.0189(3) Uani 1 1 d .
C2 C 0.68943(19) 0.24564(10) 0.65922(6) 0.0194(3) Uani 1 1 d .
H2A H 0.7842 0.1936 0.6810 0.023 Uiso 1 1 calc R
C3 C 0.5327(2) 0.28909(11) 0.70835(5) 0.0201(3) Uani 1 1 d .
H3 H 0.6079 0.2898 0.7490 0.024 Uiso 1 1 calc R
C4 C 0.3512(2) 0.21032(12) 0.71651(6) 0.0240(3) Uani 1 1 d .
H4A H 0.2815 0.1995 0.6760 0.029 Uiso 1 1 calc R
H4B H 0.4034 0.1386 0.7308 0.029 Uiso 1 1 calc R
C5 C 0.1985(2) 0.25403(12) 0.76301(6) 0.0282(3) Uani 1 1 d .
H5 H 0.1261 0.2047 0.7892 0.034 Uiso 1 1 calc R
C6 C 0.1632(2) 0.36083(12) 0.76792(6) 0.0270(3) Uani 1 1 d .
H6 H 0.0637 0.3873 0.7967 0.032 Uiso 1 1 calc R
C7 C 0.2777(2) 0.43665(11) 0.72912(6) 0.0237(3) Uani 1 1 d .
C8 C 0.45399(19) 0.40496(11) 0.69823(6) 0.0203(3) Uani 1 1 d .
C9 C 0.5704(2) 0.48545(10) 0.66480(5) 0.0193(3) Uani 1 1 d .
C10 C 0.7662(2) 0.44792(11) 0.63886(5) 0.0189(3) Uani 1 1 d .
C11 C 0.9321(2) 0.49990(10) 0.60599(6) 0.0188(3) Uani 1 1 d .
C12 C 1.1203(2) 0.63998(11) 0.55700(6) 0.0228(3) Uani 1 1 d .
H12A H 1.0886 0.6219 0.5132 0.027 Uiso 1 1 calc R
H12B H 1.2473 0.6003 0.5692 0.027 Uiso 1 1 calc R
C13 C 1.1527(2) 0.76056(11) 0.56368(6) 0.0214(3) Uani 1 1 d .
C14 C 1.0951(2) 0.83205(11) 0.51708(6) 0.0246(3) Uani 1 1 d .
H14 H 1.0310 0.8046 0.4806 0.029 Uiso 1 1 calc R
C15 C 1.1296(2) 0.94308(12) 0.52296(7) 0.0282(3) Uani 1 1 d .
H15 H 1.0866 0.9914 0.4909 0.034 Uiso 1 1 calc R
C16 C 1.2266(2) 0.98415(11) 0.57541(7) 0.0261(3) Uani 1 1 d .
H16 H 1.2498 1.0604 0.5795 0.031 Uiso 1 1 calc R
C17 C 1.2893(2) 0.91317(12) 0.62172(7) 0.0293(3) Uani 1 1 d .
H17 H 1.3576 0.9405 0.6576 0.035 Uiso 1 1 calc R
C18 C 1.2525(2) 0.80225(12) 0.61582(6) 0.0284(3) Uani 1 1 d .
H18 H 1.2960 0.7540 0.6478 0.034 Uiso 1 1 calc R
C19 C 0.5024(2) 0.25689(11) 0.55974(5) 0.0218(3) Uani 1 1 d .
H19A H 0.6117 0.2979 0.5385 0.033 Uiso 1 1 calc R
H19B H 0.4061 0.3080 0.5795 0.033 Uiso 1 1 calc R
H19C H 0.4279 0.2120 0.5294 0.033 Uiso 1 1 calc R
C20 C 0.7362(2) 0.10774(11) 0.57935(6) 0.0249(3) Uani 1 1 d .
H20A H 0.7841 0.0566 0.6113 0.037 Uiso 1 1 calc R
H20B H 0.8550 0.1464 0.5616 0.037 Uiso 1 1 calc R
H20C H 0.6648 0.0673 0.5464 0.037 Uiso 1 1 calc R
H2 H 0.302(3) 0.5757(16) 0.6998(9) 0.048(5) Uiso 1 1 d .

loop_
_atom_site_aniso_label
_atom_site_aniso_U_11
_atom_site_aniso_U_22
_atom_site_aniso_U_33
_atom_site_aniso_U_23
_atom_site_aniso_U_13
_atom_site_aniso_U_12
O1 0.0200(4) 0.0161(5) 0.0270(5) 0.0000(3) 0.0018(4) -0.0012(4)
O2 0.0253(5) 0.0244(5) 0.0319(5) -0.0049(4) 0.0046(4) 0.0027(4)
O3 0.0254(5) 0.0177(5) 0.0312(5) -0.0023(3) 0.0021(4) 0.0026(4)
O4 0.0237(5) 0.0160(5) 0.0257(5) -0.0011(3) 0.0040(4) -0.0018(4)
N1 0.0228(5) 0.0156(6) 0.0264(5) 0.0016(4) 0.0013(4) -0.0035(4)
N2 0.0215(5) 0.0162(6) 0.0200(5) -0.0003(4) 0.0004(4) -0.0004(4)
C1 0.0173(6) 0.0216(7) 0.0179(6) -0.0016(5) -0.0021(5) 0.0005(5)
C2 0.0205(6) 0.0162(7) 0.0213(6) 0.0022(5) -0.0018(5) 0.0009(5)
C3 0.0224(7) 0.0216(7) 0.0165(6) 0.0005(5) -0.0010(5) 0.0009(5)
C4 0.0267(7) 0.0224(7) 0.0229(6) 0.0035(5) 0.0011(5) -0.0020(5)
C5 0.0281(7) 0.0335(8) 0.0231(7) 0.0047(6) 0.0047(6) -0.0035(6)
C6 0.0240(7) 0.0350(9) 0.0221(7) -0.0026(6) 0.0054(5) 0.0002(6)
C7 0.0244(7) 0.0261(7) 0.0205(6) -0.0068(5) -0.0025(5) 0.0004(5)
C8 0.0207(6) 0.0224(7) 0.0178(6) -0.0023(5) -0.0025(5) -0.0005(5)
C9 0.0211(6) 0.0197(7) 0.0169(6) -0.0050(5) -0.0032(5) 0.0009(5)
C10 0.0210(6) 0.0178(7) 0.0178(6) -0.0008(5) -0.0032(5) -0.0002(5)
C11 0.0210(6) 0.0154(7) 0.0201(6) -0.0024(5) -0.0021(5) -0.0017(5)
C12 0.0247(7) 0.0191(7) 0.0247(6) -0.0015(5) 0.0073(5) -0.0026(5)
C13 0.0196(6) 0.0189(7) 0.0256(7) -0.0006(5) 0.0051(5) -0.0007(5)
C14 0.0224(7) 0.0234(7) 0.0279(7) -0.0021(5) -0.0029(5) -0.0002(6)
C15 0.0289(7) 0.0232(8) 0.0325(7) 0.0053(5) 0.0017(6) 0.0029(6)
C16 0.0246(7) 0.0169(7) 0.0369(7) -0.0012(5) 0.0087(6) -0.0032(5)
C17 0.0357(8) 0.0227(8) 0.0297(7) -0.0063(6) -0.0020(6) -0.0015(6)
C18 0.0406(8) 0.0215(7) 0.0231(6) -0.0004(5) -0.0012(6) 0.0006(6)
C19 0.0222(6) 0.0228(7) 0.0204(6) -0.0013(5) -0.0023(5) -0.0012(5)
C20 0.0274(7) 0.0192(7) 0.0282(7) -0.0018(5) 0.0024(5) 0.0002(6)

loop_
_atom_type_symbol
_atom_type_description
_atom_type_scat_dispersion_real
_atom_type_scat_dispersion_imag
_atom_type_scat_source
C C 0.0181 0.0091 'International Tables Vol C Tables 4.2.6.8 and 6.1.1.4'
H H 0.0000 0.0000 'International Tables Vol C Tables 4.2.6.8 and 6.1.1.4'
N N 0.0311 0.0180 'International Tables Vol C Tables 4.2.6.8 and 6.1.1.4'
O O 0.0492 0.0322 'International Tables Vol C Tables 4.2.6.8 and 6.1.1.4'

loop_
_geom_angle_atom_site_label_1
_geom_angle_atom_site_label_2
_geom_angle_atom_site_label_3
_geom_angle
C1 O1 N1 108.37(9)
C7 O2 H2 103.7(12)
C11 O4 C12 114.70(10)
C11 N1 O1 104.62(10)
C19 N2 C2 114.30(10)
C20 N2 C2 112.03(10)
C20 N2 C19 111.11(10)
O1 C1 C2 120.96(11)
O1 C1 C10 110.87(11)
C10 C1 C2 127.70(12)
N2 C2 C1 112.26(10)
N2 C2 H2A 107.4
N2 C2 C3 114.41(10)
C1 C2 H2A 107.4
C1 C2 C3 107.62(10)
C3 C2 H2A 107.4
C2 C3 H3 106.2
C4 C3 C2 111.23(10)
C4 C3 H3 106.2
C8 C3 C2 116.03(10)
C8 C3 H3 106.2
C8 C3 C4 110.29(11)
C3 C4 H4A 109.5
C3 C4 H4B 109.5
H4A C4 H4B 108.1
C5 C4 C3 110.88(12)
C5 C4 H4A 109.5
C5 C4 H4B 109.5
C4 C5 H5 119.5
C6 C5 C4 120.96(13)
C6 C5 H5 119.5
C5 C6 H6 120.2
C5 C6 C7 119.67(13)
C7 C6 H6 120.2
O2 C7 C6 116.40(12)
O2 C7 C8 122.22(13)
C8 C7 C6 121.36(13)
C7 C8 C3 118.09(12)
C7 C8 C9 118.95(12)
C9 C8 C3 122.42(11)
O3 C9 C8 122.99(12)
O3 C9 C10 121.43(12)
C8 C9 C10 115.58(11)
C1 C10 C9 121.62(12)
C1 C10 C11 103.81(11)
C11 C10 C9 134.34(13)
O4 C11 C10 124.75(12)
N1 C11 O4 122.92(12)
N1 C11 C10 112.32(12)
O4 C12 H12A 110.0
O4 C12 H12B 110.0
O4 C12 C13 108.68(10)
H12A C12 H12B 108.3
C13 C12 H12A 110.0
C13 C12 H12B 110.0
C14 C13 C12 121.11(12)
C14 C13 C18 118.54(13)
C18 C13 C12 120.26(12)
C13 C14 H14 119.6
C13 C14 C15 120.83(13)
C15 C14 H14 119.6
C14 C15 H15 119.9
C14 C15 C16 120.27(13)
C16 C15 H15 119.9
C15 C16 H16 120.3
C17 C16 C15 119.45(13)
C17 C16 H16 120.3
C16 C17 H17 120.0
C16 C17 C18 119.99(13)
C18 C17 H17 120.0
C13 C18 H18 119.6
C17 C18 C13 120.90(13)
C17 C18 H18 119.6
N2 C19 H19A 109.5
N2 C19 H19B 109.5
N2 C19 H19C 109.5
H19A C19 H19B 109.5
H19A C19 H19C 109.5
H19B C19 H19C 109.5
N2 C20 H20A 109.5
N2 C20 H20B 109.5
N2 C20 H20C 109.5
H20A C20 H20B 109.5
H20A C20 H20C 109.5
H20B C20 H20C 109.5

loop_
_geom_bond_atom_site_label_1
_geom_bond_atom_site_label_2
_geom_bond_distance
O1 N1 1.4424(13)
O1 C1 1.3409(16)
O2 C7 1.3372(17)
O2 H2 0.96(2)
O3 C9 1.2629(16)
O4 C11 1.3339(15)
O4 C12 1.4593(15)
N1 C11 1.3097(17)
N2 C2 1.4695(16)
N2 C19 1.4619(16)
N2 C20 1.4587(16)
C1 C2 1.5006(18)
C1 C10 1.3547(19)
C2 H2A 1.0000
C2 C3 1.5583(17)
C3 H3 1.0000
C3 C4 1.5298(18)
C3 C8 1.5231(18)
C4 H4A 0.9900
C4 H4B 0.9900
C4 C5 1.5049(19)
C5 H5 0.9500
C5 C6 1.332(2)
C6 H6 0.9500
C6 C7 1.452(2)
C7 C8 1.3762(18)
C8 C9 1.4339(18)
C9 C10 1.4586(18)
C10 C11 1.4345(18)
C12 H12A 0.9900
C12 H12B 0.9900
C12 C13 1.4982(19)
C13 C14 1.3821(19)
C13 C18 1.3913(19)
C14 H14 0.9500
C14 C15 1.383(2)
C15 H15 0.9500
C15 C16 1.386(2)
C16 H16 0.9500
C16 C17 1.383(2)
C17 H17 0.9500
C17 C18 1.385(2)
C18 H18 0.9500
C19 H19A 0.9800
C19 H19B 0.9800
C19 H19C 0.9800
C20 H20A 0.9800
C20 H20B 0.9800
C20 H20C 0.9800

loop_
_geom_hbond_atom_site_label_D
_geom_hbond_atom_site_label_H
_geom_hbond_atom_site_label_A
_geom_hbond_distance_DH
_geom_hbond_distance_HA
_geom_hbond_distance_DA
_geom_hbond_angle_DHA
O2 H2 O3 0.96(2) 1.62(2) 2.5205(13) 153.7(18)

loop_
_geom_torsion_atom_site_label_1
_geom_torsion_atom_site_label_2
_geom_torsion_atom_site_label_3
_geom_torsion_atom_site_label_4
_geom_torsion
O1 N1 C11 O4 178.50(11)
O1 N1 C11 C10 -0.99(13)
O1 C1 C2 N2 -69.01(14)
O1 C1 C2 C3 164.22(10)
O1 C1 C10 C9 174.47(10)
O1 C1 C10 C11 -0.79(13)
O2 C7 C8 C3 175.39(11)
O2 C7 C8 C9 3.58(18)
O3 C9 C10 C1 -169.16(11)
O3 C9 C10 C11 4.4(2)
O4 C12 C13 C14 -106.43(14)
O4 C12 C13 C18 77.16(15)
N1 O1 C1 C2 172.96(10)
N1 O1 C1 C10 0.23(13)
N2 C2 C3 C4 35.12(14)
N2 C2 C3 C8 -92.03(13)
C1 O1 N1 C11 0.48(12)
C1 C2 C3 C4 160.61(10)
C1 C2 C3 C8 33.47(14)
C1 C10 C11 O4 -178.34(11)
C1 C10 C11 N1 1.14(14)
C2 C1 C10 C9 2.36(19)
C2 C1 C10 C11 -172.90(12)
C2 C3 C4 C5 -178.80(11)
C2 C3 C8 C7 162.65(11)
C2 C3 C8 C9 -25.85(16)
C3 C4 C5 C6 34.30(18)
C3 C8 C9 O3 -178.19(11)
C3 C8 C9 C10 2.36(16)
C4 C3 C8 C7 35.04(14)
C4 C3 C8 C9 -153.45(12)
C4 C5 C6 C7 -1.7(2)
C5 C6 C7 O2 165.97(13)
C5 C6 C7 C8 -15.6(2)
C6 C7 C8 C3 -3.00(17)
C6 C7 C8 C9 -174.80(12)
C7 C8 C9 O3 -6.75(18)
C7 C8 C9 C10 173.80(11)
C8 C3 C4 C5 -48.59(14)
C8 C9 C10 C1 10.30(17)
C8 C9 C10 C11 -176.14(13)
C9 C10 C11 O4 7.3(2)
C9 C10 C11 N1 -173.21(12)
C10 C1 C2 N2 102.38(15)
C10 C1 C2 C3 -24.39(17)
C11 O4 C12 C13 -165.96(11)
C12 O4 C11 N1 6.22(17)
C12 O4 C11 C10 -174.34(11)
C12 C13 C14 C15 -178.57(13)
C12 C13 C18 C17 177.98(13)
C13 C14 C15 C16 1.3(2)
C14 C13 C18 C17 1.5(2)
C14 C15 C16 C17 0.2(2)
C15 C16 C17 C18 -0.9(2)
C16 C17 C18 C13 0.0(2)
C18 C13 C14 C15 -2.1(2)
C19 N2 C2 C1 -44.39(14)
C19 N2 C2 C3 78.64(13)
C20 N2 C2 C1 83.13(13)
C20 N2 C2 C3 -153.85(10)
